data_7245289
loop_
_publ_author_name
'Wang, Duanliang'
'Sun, Defu'
'Zhang, Shoubao'
'Leng, Jiancai'
'Hou, Ruoxian'
'Chen, Hanzhang'
'Sun, Jie'
'Dang, Yangyang'
'Shen, Chuan-Ying'

_publ_section_title
;
 A novel 2-(Aminomethyl)pyridineH2PO4 crystal with second-order nonlinear
 optical performance
;
_journal_name_full CrystEngComm
_journal_paper_doi 10.1039/D2CE00731B
_journal_year 2022
_chemical_formula_moiety 'H2 O4 P, C6 H9 N2'
_chemical_formula_sum 'C6 H11 N2 O4 P'
_chemical_formula_weight 206.14
_chemical_name_systematic C6H12N2O4P
_space_group_crystal_system orthorhombic
_space_group_IT_number 29
_space_group_name_Hall 'P 2c -2ac'
_space_group_name_H-M_alt 'P c a 21'
_atom_sites_solution_hydrogens geom
_atom_sites_solution_primary dual
_audit_creation_date 2022-05-06
_audit_creation_method
;
Olex2 1.3
(compiled 2020.11.12 svn.r5f609507 for OlexSys, GUI svn.r6408)
;
_audit_update_record
;
2022-05-20 deposited with the CCDC.	2022-08-09 downloaded from the CCDC.
;
_cell_angle_alpha 90
_cell_angle_beta 90
_cell_angle_gamma 90
_cell_formula_units_Z 4
_cell_length_a 16.313(2)
_cell_length_b 6.9761(10)
_cell_length_c 7.9052(9)
_cell_measurement_reflns_used 3138
_cell_measurement_temperature 293
_cell_measurement_theta_max 27.73
_cell_measurement_theta_min 2.50
_cell_volume 899.6(2)
_computing_cell_refinement 'SAINT V8.40A (Bruker, 2019)'
_computing_data_reduction 'SAINT V8.40A (Bruker, 2019)'
_computing_molecular_graphics 'Olex2 1.3 (Dolomanov et al., 2009)'
_computing_publication_material 'Olex2 1.3 (Dolomanov et al., 2009)'
_computing_structure_refinement 'SHELXL 2018/3 (Sheldrick, 2015)'
_computing_structure_solution 'SHELXT 2018/2 (Sheldrick, 2018)'
_diffrn_ambient_temperature 293
_diffrn_measured_fraction_theta_full 1.000
_diffrn_measured_fraction_theta_max 0.997
_diffrn_measurement_device_type 'CCD area detector'
_diffrn_measurement_method 'phi and omega scans'
_diffrn_radiation_monochromator graphite
_diffrn_radiation_type MoK\a
_diffrn_radiation_wavelength 0.71073
_diffrn_reflns_av_R_equivalents 0.0413
_diffrn_reflns_av_unetI/netI 0.0439
_diffrn_reflns_Laue_measured_fraction_full 1.000
_diffrn_reflns_Laue_measured_fraction_max 0.997
_diffrn_reflns_limit_h_max 22
_diffrn_reflns_limit_h_min -20
_diffrn_reflns_limit_k_max 9
_diffrn_reflns_limit_k_min -7
_diffrn_reflns_limit_l_max 10
_diffrn_reflns_limit_l_min -10
_diffrn_reflns_number 9515
_diffrn_reflns_point_group_measured_fraction_full 0.999
_diffrn_reflns_point_group_measured_fraction_max 0.986
_diffrn_reflns_theta_full 25.242
_diffrn_reflns_theta_max 29.615
_diffrn_reflns_theta_min 2.497
_diffrn_source_current 30.0
_diffrn_source_power 1.5
_diffrn_source_voltage 50.0
_exptl_absorpt_coefficient_mu 0.291
_exptl_absorpt_correction_T_max 0.7459
_exptl_absorpt_correction_T_min 0.6550
_exptl_absorpt_correction_type multi-scan
_exptl_absorpt_process_details
;
SADABS-2016/2 (Bruker,2016/2) was used for absorption correction.
wR2(int) was 0.0600 before and 0.0503 after correction.
The Ratio of minimum to maximum transmission is 0.8781.
The \l/2 correction factor is Not present.
;
_exptl_crystal_colour 'clear light colourless'
_exptl_crystal_colour_lustre clear
_exptl_crystal_colour_modifier light
_exptl_crystal_colour_primary colourless
_exptl_crystal_density_diffrn 1.522
_exptl_crystal_description block
_exptl_crystal_F_000 432
_exptl_crystal_size_max 0.12
_exptl_crystal_size_mid 0.11
_exptl_crystal_size_min 0.1
_refine_diff_density_max 0.230
_refine_diff_density_min -0.252
_refine_diff_density_rms 0.054
_refine_ls_abs_structure_details
;
 Flack x determined using 723 quotients [(I+)-(I-)]/[(I+)+(I-)]
 (Parsons, Flack and Wagner, Acta Cryst. B69 (2013) 249-259).
;
_refine_ls_abs_structure_Flack -0.02(5)
_refine_ls_extinction_method none
_refine_ls_goodness_of_fit_ref 1.048
_refine_ls_hydrogen_treatment constr
_refine_ls_matrix_type full
_refine_ls_number_parameters 121
_refine_ls_number_reflns 2494
_refine_ls_number_restraints 1
_refine_ls_restrained_S_all 1.048
_refine_ls_R_factor_all 0.0604
_refine_ls_R_factor_gt 0.0371
_refine_ls_shift/su_max 0.000
_refine_ls_shift/su_mean 0.000
_refine_ls_structure_factor_coef Fsqd
_refine_ls_weighting_details 'w=1/[\s^2^(Fo^2^)+(0.0377P)^2^] where P=(Fo^2^+2Fc^2^)/3'
_refine_ls_weighting_scheme calc
_refine_ls_wR_factor_gt 0.0729
_refine_ls_wR_factor_ref 0.0818
_reflns_Friedel_coverage 0.849
_reflns_Friedel_fraction_full 0.997
_reflns_Friedel_fraction_max 0.973
_reflns_number_gt 1957
_reflns_number_total 2494
_reflns_threshold_expression 'I > 2\s(I)'
_cod_data_source_file d2ce00731b2.cif
_cod_data_source_block x11
_cod_database_code 7245289
_shelx_shelxl_version_number 2018/3
_shelx_space_group_comment
;
The symmetry employed for this shelxl refinement is uniquely defined
by the following loop, which should always be used as a source of
symmetry information in preference to the above space-group names.
They are only intended as comments.
;
_shelx_estimated_absorpt_t_max 0.971
_shelx_estimated_absorpt_t_min 0.966
_olex2_refinement_description
;
1. Fixed Uiso
 At 1.2 times of:
  All C(H) groups, All C(H,H) groups, All N(H,H,H) groups
 At 1.5 times of:
  All O(H) groups
2.a Secondary CH2 refined with riding coordinates:
 C1(H1A,H1B)
2.b Aromatic/amide H refined with riding coordinates:
 C3(H3), C4(H4), C5(H5), C6(H6)
2.c Idealised Me refined as rotating group:
 N2(H2A,H2B,H2C)
2.d Idealised tetrahedral OH refined as rotating group:
 O1(H1), O3(H3A)
;
_olex2_submission_special_instructions 'No special instructions were received'

loop_
_space_group_symop_operation_xyz
'x, y, z'
'-x, -y, z+1/2'
'x+1/2, -y, z'
'-x+1/2, y, z+1/2'

loop_
_atom_site_label
_atom_site_type_symbol
_atom_site_fract_x
_atom_site_fract_y
_atom_site_fract_z
_atom_site_U_iso_or_equiv
_atom_site_adp_type
_atom_site_occupancy
_atom_site_site_symmetry_order
_atom_site_calc_flag
_atom_site_refinement_flags_posn
_atom_site_refinement_flags_adp
_atom_site_refinement_flags_occupancy
_atom_site_disorder_assembly
_atom_site_disorder_group
P1 P 0.54197(4) 0.82487(9) 0.58922(10) 0.02667(17) Uani 1 1 d . . . . .
O4 O 0.51148(13) 0.6509(3) 0.6819(3) 0.0346(5) Uani 1 1 d . . . . .
O1 O 0.63690(13) 0.8444(3) 0.6148(3) 0.0451(6) Uani 1 1 d . . . . .
H1 H 0.660245 0.755779 0.566536 0.068 Uiso 1 1 calc R U . . .
O2 O 0.50475(15) 1.0118(3) 0.6403(3) 0.0440(6) Uani 1 1 d . . . . .
N2 N 0.93864(13) 0.6521(3) 0.5128(3) 0.0283(5) Uani 1 1 d . . . . .
H2A H 0.951145 0.637345 0.404009 0.034 Uiso 1 1 calc R U . . .
H2B H 0.953606 0.547905 0.569976 0.034 Uiso 1 1 calc R U . . .
H2C H 0.964977 0.753721 0.553805 0.034 Uiso 1 1 calc R U . . .
O3 O 0.52859(14) 0.7812(3) 0.3964(3) 0.0417(6) Uani 1 1 d . . . . .
H3A H 0.520914 0.881872 0.345243 0.063 Uiso 1 1 calc R U . . .
N1 N 0.71780(14) 0.5437(4) 0.4783(4) 0.0374(6) Uani 1 1 d . . . . .
C2 C 0.79888(16) 0.5189(4) 0.4602(3) 0.0289(6) Uani 1 1 d . . . . .
C3 C 0.8308(2) 0.3584(5) 0.3813(5) 0.0385(7) Uani 1 1 d . . . . .
H3 H 0.887211 0.344532 0.369054 0.046 Uiso 1 1 calc R U . . .
C1 C 0.84930(17) 0.6809(4) 0.5305(4) 0.0338(7) Uani 1 1 d . . . . .
H1A H 0.834100 0.798481 0.473070 0.041 Uiso 1 1 calc R U . . .
H1B H 0.836303 0.696400 0.649491 0.041 Uiso 1 1 calc R U . . .
C4 C 0.7782(2) 0.2186(5) 0.3206(4) 0.0416(8) Uani 1 1 d . . . . .
H4 H 0.798756 0.109690 0.267696 0.050 Uiso 1 1 calc R U . . .
C5 C 0.6951(2) 0.2432(5) 0.3398(5) 0.0448(8) Uani 1 1 d . . . . .
H5 H 0.658248 0.151922 0.300380 0.054 Uiso 1 1 calc R U . . .
C6 C 0.6684(2) 0.4059(5) 0.4185(5) 0.0485(9) Uani 1 1 d . . . . .
H6 H 0.612193 0.422228 0.431470 0.058 Uiso 1 1 calc R U . . .

loop_
_atom_site_aniso_label
_atom_site_aniso_U_11
_atom_site_aniso_U_22
_atom_site_aniso_U_33
_atom_site_aniso_U_23
_atom_site_aniso_U_13
_atom_site_aniso_U_12
P1 0.0345(3) 0.0235(3) 0.0220(3) -0.0011(3) -0.0003(3) 0.0038(3)
O4 0.0424(12) 0.0337(12) 0.0278(11) 0.0036(9) -0.0016(9) -0.0060(9)
O1 0.0346(11) 0.0384(12) 0.0622(19) -0.0136(13) -0.0009(11) -0.0053(9)
O2 0.0688(14) 0.0350(12) 0.0282(10) -0.0017(8) 0.0038(9) 0.0217(10)
N2 0.0304(12) 0.0288(13) 0.0258(11) -0.0003(10) -0.0002(10) -0.0020(10)
O3 0.0670(16) 0.0337(12) 0.0243(10) -0.0013(9) -0.0026(10) 0.0110(11)
N1 0.0267(12) 0.0378(14) 0.0478(16) -0.0020(12) 0.0031(12) 0.0030(11)
C2 0.0264(13) 0.0326(15) 0.0277(15) 0.0031(11) 0.0003(11) 0.0023(12)
C3 0.0311(16) 0.0403(19) 0.0440(18) -0.0079(15) 0.0029(14) 0.0036(13)
C1 0.0308(14) 0.0332(16) 0.0375(16) -0.0038(12) 0.0024(12) 0.0004(13)
C4 0.046(2) 0.0320(18) 0.046(2) -0.0075(14) -0.0034(16) 0.0023(14)
C5 0.0423(19) 0.0389(19) 0.053(2) -0.0029(16) -0.0043(16) -0.0089(18)
C6 0.0295(16) 0.046(2) 0.070(3) -0.0017(19) 0.0026(16) -0.0032(15)

loop_
_atom_type_symbol
_atom_type_description
_atom_type_scat_dispersion_real
_atom_type_scat_dispersion_imag
_atom_type_scat_source
C C 0.0033 0.0016 'International Tables Vol C Tables 4.2.6.8 and 6.1.1.4'
H H 0.0000 0.0000 'International Tables Vol C Tables 4.2.6.8 and 6.1.1.4'
N N 0.0061 0.0033 'International Tables Vol C Tables 4.2.6.8 and 6.1.1.4'
O O 0.0106 0.0060 'International Tables Vol C Tables 4.2.6.8 and 6.1.1.4'
P P 0.1023 0.0942 'International Tables Vol C Tables 4.2.6.8 and 6.1.1.4'

loop_
_geom_angle_atom_site_label_1
_geom_angle_atom_site_label_2
_geom_angle_atom_site_label_3
_geom_angle
_geom_angle_site_symmetry_1
_geom_angle_site_symmetry_3
_geom_angle_publ_flag
O4 P1 O1 109.53(13) . . ?
O4 P1 O3 105.70(12) . . ?
O1 P1 O3 106.22(13) . . ?
O2 P1 O4 116.03(14) . . ?
O2 P1 O1 106.92(13) . . ?
O2 P1 O3 112.04(13) . . ?
P1 O1 H1 109.5 . . ?
H2A N2 H2B 109.5 . . ?
H2A N2 H2C 109.5 . . ?
H2B N2 H2C 109.5 . . ?
C1 N2 H2A 109.5 . . ?
C1 N2 H2B 109.5 . . ?
C1 N2 H2C 109.5 . . ?
P1 O3 H3A 109.5 . . ?
C6 N1 C2 117.6(3) . . ?
N1 C2 C3 121.6(3) . . ?
N1 C2 C1 113.8(3) . . ?
C3 C2 C1 124.7(3) . . ?
C2 C3 H3 120.2 . . ?
C2 C3 C4 119.5(3) . . ?
C4 C3 H3 120.2 . . ?
N2 C1 C2 113.7(2) . . ?
N2 C1 H1A 108.8 . . ?
N2 C1 H1B 108.8 . . ?
C2 C1 H1A 108.8 . . ?
C2 C1 H1B 108.8 . . ?
H1A C1 H1B 107.7 . . ?
C3 C4 H4 120.5 . . ?
C5 C4 C3 119.0(3) . . ?
C5 C4 H4 120.5 . . ?
C4 C5 H5 121.0 . . ?
C6 C5 C4 117.9(3) . . ?
C6 C5 H5 121.0 . . ?
N1 C6 C5 124.4(3) . . ?
N1 C6 H6 117.8 . . ?
C5 C6 H6 117.8 . . ?

loop_
_geom_bond_atom_site_label_1
_geom_bond_atom_site_label_2
_geom_bond_distance
_geom_bond_site_symmetry_2
_geom_bond_publ_flag
P1 O4 1.502(2) . ?
P1 O1 1.568(2) . ?
P1 O2 1.494(2) . ?
P1 O3 1.570(2) . ?
O1 H1 0.8200 . ?
N2 H2A 0.8900 . ?
N2 H2B 0.8900 . ?
N2 H2C 0.8900 . ?
N2 C1 1.478(3) . ?
O3 H3A 0.8200 . ?
N1 C2 1.342(3) . ?
N1 C6 1.340(4) . ?
C2 C3 1.384(4) . ?
C2 C1 1.504(4) . ?
C3 H3 0.9300 . ?
C3 C4 1.385(4) . ?
C1 H1A 0.9700 . ?
C1 H1B 0.9700 . ?
C4 H4 0.9300 . ?
C4 C5 1.374(5) . ?
C5 H5 0.9300 . ?
C5 C6 1.366(5) . ?
C6 H6 0.9300 . ?

loop_
_geom_hbond_atom_site_label_D
_geom_hbond_atom_site_label_H
_geom_hbond_atom_site_label_A
_geom_hbond_distance_DH
_geom_hbond_distance_HA
_geom_hbond_distance_DA
_geom_hbond_angle_DHA
_geom_hbond_site_symmetry_A
_geom_hbond_publ_flag
O1 H1 N1 0.82 1.89 2.703(3) 173.9 . yes
N2 H2A O4 0.89 1.86 2.740(3) 168.8 4_654 yes
N2 H2B O4 0.89 1.90 2.769(3) 166.1 3_565 yes
N2 H2C O2 0.89 1.89 2.771(3) 171.1 3_575 yes
O3 H3A O2 0.82 1.83 2.546(3) 144.9 2_674 yes

loop_
_geom_torsion_atom_site_label_1
_geom_torsion_atom_site_label_2
_geom_torsion_atom_site_label_3
_geom_torsion_atom_site_label_4
_geom_torsion
_geom_torsion_site_symmetry_1
_geom_torsion_site_symmetry_2
_geom_torsion_site_symmetry_3
_geom_torsion_site_symmetry_4
_geom_torsion_publ_flag
N1 C2 C3 C4 -0.6(5) . . . . ?
N1 C2 C1 N2 179.1(2) . . . . ?
C2 N1 C6 C5 -0.4(5) . . . . ?
C2 C3 C4 C5 0.3(5) . . . . ?
C3 C2 C1 N2 -1.7(4) . . . . ?
C3 C4 C5 C6 0.0(5) . . . . ?
C1 C2 C3 C4 -179.7(3) . . . . ?
C4 C5 C6 N1 0.1(6) . . . . ?
C6 N1 C2 C3 0.7(5) . . . . ?
C6 N1 C2 C1 179.8(3) . . . . ?
